data_4033347
loop_
_publ_author_name
'Li, Lin-Zhi'
'Wang, Cong-Shuai'
'Guo, Wei-Feng'
'Mei, Guang-Jian'
'Shi, Feng'

_publ_section_title
;
 Catalytic Asymmetric [4+2] Cycloaddition of in Situ Generated o-Quinone
 Methide Imines with o-Hydroxystyrenes: Diastereo- and Enantioselective
 Construction of Tetrahydroquinoline Frameworks.
;
_journal_issue 2
_journal_name_full 'The Journal of organic chemistry'
_journal_page_first 614
_journal_page_last 623
_journal_paper_doi 10.1021/acs.joc.7b02533
_journal_volume 83
_journal_year 2018
_chemical_absolute_configuration rmad
_chemical_formula_moiety 'C28 H24 F N O'
_chemical_formula_sum 'C28 H24 F N O'
_chemical_formula_weight 409.48
_space_group_crystal_system orthorhombic
_space_group_IT_number 18
_space_group_name_Hall 'P 2 2ab'
_space_group_name_H-M_alt 'P 21 21 2'
_symmetry_space_group_name_Hall 'P 2 2ab'
_symmetry_space_group_name_H-M 'P 21 21 2'
_atom_sites_solution_hydrogens geom
_atom_sites_solution_primary dual
_audit_creation_date 2017-06-12
_audit_creation_method
;
Olex2 1.2
(compiled 2017.03.28 svn.r3405 for OlexSys, GUI svn.r5337)
;
_cell_angle_alpha 90
_cell_angle_beta 90
_cell_angle_gamma 90
_cell_formula_units_Z 4
_cell_length_a 16.6532(3)
_cell_length_b 21.5744(4)
_cell_length_c 6.15200(10)
_cell_measurement_reflns_used 9980
_cell_measurement_temperature 301(2)
_cell_measurement_theta_max 70.123
_cell_measurement_theta_min 2.654
_cell_volume 2210.31(7)
_computing_cell_refinement 'SAINT v8.37A (Bruker, 2015)'
_computing_data_reduction 'SAINT v8.37A (Bruker, 2015)'
_computing_molecular_graphics 'Olex2 (Dolomanov et al., 2009)'
_computing_publication_material 'Olex2 (Dolomanov et al., 2009)'
_computing_structure_refinement 'ShelXL (Sheldrick, 2015)'
_computing_structure_solution 'ShelXT (Sheldrick, 2015)'
_diffrn_ambient_temperature 301.02
_diffrn_measured_fraction_theta_full 0.972
_diffrn_measured_fraction_theta_max 0.973
_diffrn_measurement_device_type 'Bruker APEX-II CCD'
_diffrn_measurement_method '\f and \w scans'
_diffrn_radiation_type CuK\a
_diffrn_radiation_wavelength 1.54178
_diffrn_reflns_av_R_equivalents 0.0348
_diffrn_reflns_av_unetI/netI 0.0313
_diffrn_reflns_Laue_measured_fraction_full 0.972
_diffrn_reflns_Laue_measured_fraction_max 0.973
_diffrn_reflns_limit_h_max 20
_diffrn_reflns_limit_h_min -18
_diffrn_reflns_limit_k_max 26
_diffrn_reflns_limit_k_min -25
_diffrn_reflns_limit_l_max 7
_diffrn_reflns_limit_l_min -7
_diffrn_reflns_number 16457
_diffrn_reflns_point_group_measured_fraction_full 0.974
_diffrn_reflns_point_group_measured_fraction_max 0.974
_diffrn_reflns_theta_full 67.679
_diffrn_reflns_theta_max 70.117
_diffrn_reflns_theta_min 7.677
_diffrn_standards_number 0
_exptl_absorpt_coefficient_mu 0.635
_exptl_absorpt_correction_T_max 0.7533
_exptl_absorpt_correction_T_min 0.5226
_exptl_absorpt_correction_type multi-scan
_exptl_absorpt_process_details
'SADABS-2016/2 (Bruker,2016/2) was used for absorption correction. wR2(int) was 0.1461 before and 0.0644 after correction. The Ratio of minimum to maximum transmission is 0.6937. The \l/2 correction factor is Not present.'
_exptl_crystal_colour yellow
_exptl_crystal_density_diffrn 1.231
_exptl_crystal_description block
_exptl_crystal_F_000 864
_exptl_crystal_size_max 0.33
_exptl_crystal_size_mid 0.28
_exptl_crystal_size_min 0.25
_refine_diff_density_max 0.157
_refine_diff_density_min -0.163
_refine_diff_density_rms 0.023
_refine_ls_abs_structure_details
;
 Flack x determined using 1544 quotients [(I+)-(I-)]/[(I+)+(I-)]
 (Parsons, Flack and Wagner, Acta Cryst. B69 (2013) 249-259).
;
_refine_ls_abs_structure_Flack 0.12(10)
_refine_ls_extinction_method none
_refine_ls_goodness_of_fit_ref 1.052
_refine_ls_hydrogen_treatment constr
_refine_ls_matrix_type full
_refine_ls_number_parameters 281
_refine_ls_number_reflns 4100
_refine_ls_number_restraints 0
_refine_ls_restrained_S_all 1.052
_refine_ls_R_factor_all 0.0441
_refine_ls_R_factor_gt 0.0409
_refine_ls_shift/su_max 0.000
_refine_ls_shift/su_mean 0.000
_refine_ls_structure_factor_coef Fsqd
_refine_ls_weighting_details 'w=1/[\s^2^(Fo^2^)+(0.0530P)^2^+0.2659P] where P=(Fo^2^+2Fc^2^)/3'
_refine_ls_weighting_scheme calc
_refine_ls_wR_factor_gt 0.1044
_refine_ls_wR_factor_ref 0.1088
_reflns_Friedel_coverage 0.724
_reflns_Friedel_fraction_full 0.976
_reflns_Friedel_fraction_max 0.975
_reflns_number_gt 3847
_reflns_number_total 4100
_reflns_threshold_expression 'I > 2\s(I)'
_cod_data_source_file jo7b02533_si_002.cif
_cod_data_source_block cu_d8v17098_0m
_cod_depositor_comments 'Adding full bibliography for 4033347.cif.'
_cod_database_code 4033347
_shelx_shelxl_version_number 2016/6
_shelx_space_group_comment
;
The symmetry employed for this shelxl refinement is uniquely defined
by the following loop, which should always be used as a source of
symmetry information in preference to the above space-group names.
They are only intended as comments.
;
_shelx_estimated_absorpt_t_max 0.857
_shelx_estimated_absorpt_t_min 0.818
_olex2_refinement_description
;
1. Fixed Uiso
 At 1.2 times of:
  All C(H) groups, All C(H,H) groups
 At 1.5 times of:
  All O(H) groups
2.a Ternary CH refined with riding coordinates:
 C1(H1A), C3(H3)
2.b Secondary CH2 refined with riding coordinates:
 C2(H2A,H2B), C22(H22A,H22B)
2.c Aromatic/amide H refined with riding coordinates:
 C6(H6), C7(H7), C8(H8), C9(H9), C11(H11), C12(H12), C13(H13), C14(H14),
 C15(H15), C17(H17), C18(H18), C19(H19), C20(H20), C24(H24), C26(H26), C27(H27),
  C28(H28)
2.d Idealised tetrahedral OH refined as rotating group:
 O1(H1)
;
_olex2_submission_special_instructions 'No special instructions were received'

loop_
_space_group_symop_operation_xyz
'x, y, z'
'-x, -y, z'
'-x+1/2, y+1/2, -z'
'x+1/2, -y+1/2, -z'

loop_
_atom_site_label
_atom_site_type_symbol
_atom_site_fract_x
_atom_site_fract_y
_atom_site_fract_z
_atom_site_U_iso_or_equiv
_atom_site_adp_type
_atom_site_occupancy
_atom_site_site_symmetry_order
_atom_site_calc_flag
_atom_site_refinement_flags_posn
F1 F 0.36159(17) 0.43054(9) 0.8546(5) 0.1272(9) Uani 1 1 d .
O1 O 0.66518(13) 0.21390(9) 0.1635(3) 0.0772(5) Uani 1 1 d .
H1 H 0.644292 0.247068 0.195716 0.116 Uiso 1 1 calc GR
N1 N 0.58776(10) 0.29536(8) 0.4230(3) 0.0508(4) Uani 1 1 d .
C1 C 0.62509(12) 0.25829(9) 0.5980(4) 0.0480(5) Uani 1 1 d .
H1A H 0.591773 0.262034 0.728657 0.058 Uiso 1 1 calc R
C2 C 0.70847(12) 0.28254(9) 0.6505(4) 0.0497(5) Uani 1 1 d .
H2A H 0.742400 0.279146 0.522928 0.060 Uiso 1 1 calc R
H2B H 0.732073 0.257629 0.765191 0.060 Uiso 1 1 calc R
C3 C 0.70438(13) 0.35023(9) 0.7232(4) 0.0503(5) Uani 1 1 d .
H3 H 0.670006 0.352110 0.852319 0.060 Uiso 1 1 calc R
C4 C 0.66361(13) 0.38756(9) 0.5447(4) 0.0530(5) Uani 1 1 d .
C5 C 0.60908(12) 0.35938(10) 0.4034(4) 0.0516(5) Uani 1 1 d .
C6 C 0.57720(15) 0.39347(12) 0.2298(5) 0.0669(6) Uani 1 1 d .
H6 H 0.542773 0.374169 0.131892 0.080 Uiso 1 1 calc R
C7 C 0.59597(18) 0.45487(14) 0.2020(6) 0.0833(9) Uani 1 1 d .
H7 H 0.574335 0.476950 0.086093 0.100 Uiso 1 1 calc R
C8 C 0.64743(19) 0.48395(12) 0.3476(7) 0.0887(10) Uani 1 1 d .
H8 H 0.659222 0.525867 0.332718 0.106 Uiso 1 1 calc R
C9 C 0.68065(15) 0.45011(11) 0.5138(6) 0.0712(7) Uani 1 1 d .
H9 H 0.715808 0.469666 0.609104 0.085 Uiso 1 1 calc R
C10 C 0.78639(13) 0.37490(9) 0.7868(4) 0.0501(5) Uani 1 1 d .
C11 C 0.84962(14) 0.37375(11) 0.6401(4) 0.0598(6) Uani 1 1 d .
H11 H 0.841100 0.358571 0.500475 0.072 Uiso 1 1 calc R
C12 C 0.92500(15) 0.39475(12) 0.6977(5) 0.0693(7) Uani 1 1 d .
H12 H 0.966660 0.393515 0.597114 0.083 Uiso 1 1 calc R
C13 C 0.93868(17) 0.41740(12) 0.9023(6) 0.0738(8) Uani 1 1 d .
H13 H 0.989497 0.431472 0.940995 0.089 Uiso 1 1 calc R
C14 C 0.87698(19) 0.41920(12) 1.0499(5) 0.0761(8) Uani 1 1 d .
H14 H 0.885914 0.434615 1.189004 0.091 Uiso 1 1 calc R
C15 C 0.80088(17) 0.39795(11) 0.9917(4) 0.0646(6) Uani 1 1 d .
H15 H 0.759363 0.399367 1.092707 0.078 Uiso 1 1 calc R
C16 C 0.62812(13) 0.19043(9) 0.5328(4) 0.0522(5) Uani 1 1 d .
C17 C 0.61233(16) 0.14516(11) 0.6886(5) 0.0679(6) Uani 1 1 d .
H17 H 0.595930 0.156828 0.827231 0.082 Uiso 1 1 calc R
C18 C 0.6209(2) 0.08295(12) 0.6387(6) 0.0847(9) Uani 1 1 d .
H18 H 0.610404 0.052953 0.743474 0.102 Uiso 1 1 calc R
C19 C 0.64491(19) 0.06560(12) 0.4332(6) 0.0836(9) Uani 1 1 d .
H19 H 0.650991 0.023788 0.400342 0.100 Uiso 1 1 calc R
C20 C 0.65997(16) 0.10929(13) 0.2769(6) 0.0746(8) Uani 1 1 d .
H20 H 0.676069 0.097042 0.138679 0.090 Uiso 1 1 calc R
C21 C 0.65123(14) 0.17184(11) 0.3245(4) 0.0601(6) Uani 1 1 d .
C22 C 0.50095(14) 0.28086(11) 0.3988(4) 0.0590(6) Uani 1 1 d .
H22A H 0.495143 0.236818 0.371271 0.071 Uiso 1 1 calc R
H22B H 0.480412 0.302760 0.272768 0.071 Uiso 1 1 calc R
C23 C 0.45049(12) 0.29784(11) 0.5938(4) 0.0568(5) Uani 1 1 d .
C24 C 0.42883(16) 0.35883(12) 0.6353(5) 0.0707(7) Uani 1 1 d .
H24 H 0.445350 0.390623 0.543566 0.085 Uiso 1 1 calc R
C25 C 0.38256(18) 0.37124(13) 0.8146(6) 0.0794(8) Uani 1 1 d .
C26 C 0.35581(17) 0.32714(16) 0.9556(5) 0.0813(8) Uani 1 1 d .
H26 H 0.324104 0.337443 1.074665 0.098 Uiso 1 1 calc R
C27 C 0.37762(17) 0.26677(15) 0.9147(6) 0.0805(8) Uani 1 1 d .
H27 H 0.360592 0.235425 1.007658 0.097 Uiso 1 1 calc R
C28 C 0.42429(15) 0.25235(12) 0.7377(5) 0.0695(7) Uani 1 1 d .
H28 H 0.438721 0.211286 0.713553 0.083 Uiso 1 1 calc R

loop_
_atom_site_aniso_label
_atom_site_aniso_U_11
_atom_site_aniso_U_22
_atom_site_aniso_U_33
_atom_site_aniso_U_23
_atom_site_aniso_U_13
_atom_site_aniso_U_12
F1 0.1504(19) 0.0788(12) 0.152(2) -0.0205(13) 0.0416(19) 0.0208(12)
O1 0.0928(13) 0.0721(11) 0.0667(11) -0.0051(9) 0.0153(10) 0.0078(10)
N1 0.0463(9) 0.0502(9) 0.0559(10) 0.0023(8) -0.0073(8) 0.0021(7)
C1 0.0461(10) 0.0468(10) 0.0510(11) 0.0020(9) -0.0048(9) 0.0000(8)
C2 0.0467(10) 0.0453(9) 0.0571(12) 0.0003(9) -0.0067(9) 0.0012(8)
C3 0.0475(10) 0.0496(10) 0.0539(12) -0.0040(9) 0.0038(9) -0.0015(8)
C4 0.0474(10) 0.0452(10) 0.0664(14) -0.0010(9) 0.0073(10) 0.0061(8)
C5 0.0448(10) 0.0495(10) 0.0605(12) 0.0065(10) 0.0055(9) 0.0069(8)
C6 0.0535(12) 0.0717(14) 0.0756(16) 0.0207(13) -0.0003(12) 0.0100(11)
C7 0.0669(15) 0.0730(16) 0.110(2) 0.0387(17) 0.0049(16) 0.0195(13)
C8 0.0775(17) 0.0521(14) 0.136(3) 0.0244(16) 0.007(2) 0.0125(13)
C9 0.0606(13) 0.0470(11) 0.106(2) 0.0000(13) 0.0002(14) 0.0043(10)
C10 0.0530(11) 0.0420(9) 0.0553(12) -0.0025(9) 0.0004(9) -0.0015(8)
C11 0.0552(12) 0.0595(12) 0.0648(14) -0.0094(11) 0.0030(11) -0.0041(10)
C12 0.0541(13) 0.0626(13) 0.0913(19) -0.0026(14) 0.0051(14) -0.0043(11)
C13 0.0637(15) 0.0590(13) 0.099(2) 0.0020(14) -0.0200(15) -0.0120(11)
C14 0.093(2) 0.0634(14) 0.0717(17) -0.0083(12) -0.0200(15) -0.0173(14)
C15 0.0726(15) 0.0617(13) 0.0596(13) -0.0104(11) 0.0013(12) -0.0093(11)
C16 0.0489(10) 0.0469(10) 0.0609(13) 0.0006(9) -0.0090(9) -0.0014(8)
C17 0.0777(16) 0.0530(12) 0.0732(16) 0.0059(12) -0.0102(13) -0.0033(11)
C18 0.102(2) 0.0462(12) 0.106(2) 0.0079(14) -0.0150(19) 0.0002(13)
C19 0.0776(17) 0.0489(13) 0.124(3) -0.0113(16) -0.0160(18) 0.0119(12)
C20 0.0656(15) 0.0645(15) 0.094(2) -0.0221(14) -0.0086(14) 0.0129(12)
C21 0.0519(12) 0.0577(12) 0.0706(15) -0.0061(11) -0.0050(11) 0.0050(10)
C22 0.0538(11) 0.0596(12) 0.0635(13) -0.0038(11) -0.0156(11) -0.0013(10)
C23 0.0415(10) 0.0579(12) 0.0712(14) -0.0007(11) -0.0109(10) -0.0023(9)
C24 0.0669(14) 0.0609(13) 0.0845(18) 0.0045(13) 0.0035(14) 0.0026(11)
C25 0.0703(16) 0.0679(15) 0.100(2) -0.0134(16) 0.0034(16) 0.0070(13)
C26 0.0609(14) 0.102(2) 0.0813(19) -0.0050(17) 0.0066(14) -0.0038(14)
C27 0.0625(15) 0.0872(19) 0.092(2) 0.0119(16) 0.0037(14) -0.0096(14)
C28 0.0549(13) 0.0608(13) 0.0929(19) 0.0059(13) -0.0046(13) -0.0078(11)

loop_
_atom_type_symbol
_atom_type_description
_atom_type_scat_dispersion_real
_atom_type_scat_dispersion_imag
_atom_type_scat_source
C C 0.0181 0.0091 'International Tables Vol C Tables 4.2.6.8 and 6.1.1.4'
H H 0.0000 0.0000 'International Tables Vol C Tables 4.2.6.8 and 6.1.1.4'
F F 0.0727 0.0534 'International Tables Vol C Tables 4.2.6.8 and 6.1.1.4'
N N 0.0311 0.0180 'International Tables Vol C Tables 4.2.6.8 and 6.1.1.4'
O O 0.0492 0.0322 'International Tables Vol C Tables 4.2.6.8 and 6.1.1.4'

loop_
_geom_angle_atom_site_label_1
_geom_angle_atom_site_label_2
_geom_angle_atom_site_label_3
_geom_angle
C21 O1 H1 109.5
C1 N1 C22 111.60(17)
C5 N1 C1 118.62(17)
C5 N1 C22 115.84(17)
N1 C1 H1A 108.3
N1 C1 C2 110.69(17)
N1 C1 C16 110.06(17)
C2 C1 H1A 108.3
C2 C1 C16 110.96(16)
C16 C1 H1A 108.3
C1 C2 H2A 109.5
C1 C2 H2B 109.5
C1 C2 C3 110.52(17)
H2A C2 H2B 108.1
C3 C2 H2A 109.5
C3 C2 H2B 109.5
C2 C3 H3 107.6
C4 C3 C2 108.32(18)
C4 C3 H3 107.6
C10 C3 C2 111.74(17)
C10 C3 H3 107.6
C10 C3 C4 113.71(18)
C5 C4 C3 120.60(18)
C9 C4 C3 121.4(2)
C9 C4 C5 118.0(2)
C4 C5 N1 121.95(19)
C4 C5 C6 119.5(2)
C6 C5 N1 118.5(2)
C5 C6 H6 119.5
C7 C6 C5 121.0(3)
C7 C6 H6 119.5
C6 C7 H7 120.1
C6 C7 C8 119.7(3)
C8 C7 H7 120.1
C7 C8 H8 120.4
C9 C8 C7 119.3(2)
C9 C8 H8 120.4
C4 C9 H9 118.8
C8 C9 C4 122.4(3)
C8 C9 H9 118.8
C11 C10 C3 120.6(2)
C15 C10 C3 121.4(2)
C15 C10 C11 118.0(2)
C10 C11 H11 119.4
C12 C11 C10 121.1(2)
C12 C11 H11 119.4
C11 C12 H12 119.9
C13 C12 C11 120.3(3)
C13 C12 H12 119.9
C12 C13 H13 120.2
C12 C13 C14 119.6(2)
C14 C13 H13 120.2
C13 C14 H14 119.9
C13 C14 C15 120.1(3)
C15 C14 H14 119.9
C10 C15 C14 120.9(3)
C10 C15 H15 119.6
C14 C15 H15 119.6
C17 C16 C1 119.2(2)
C17 C16 C21 118.8(2)
C21 C16 C1 121.9(2)
C16 C17 H17 119.8
C18 C17 C16 120.5(3)
C18 C17 H17 119.8
C17 C18 H18 120.1
C19 C18 C17 119.8(3)
C19 C18 H18 120.1
C18 C19 H19 119.7
C20 C19 C18 120.7(3)
C20 C19 H19 119.7
C19 C20 H20 119.9
C19 C20 C21 120.1(3)
C21 C20 H20 119.9
O1 C21 C16 121.5(2)
O1 C21 C20 118.4(2)
C20 C21 C16 120.1(3)
N1 C22 H22A 108.7
N1 C22 H22B 108.7
N1 C22 C23 114.24(19)
H22A C22 H22B 107.6
C23 C22 H22A 108.7
C23 C22 H22B 108.7
C24 C23 C22 121.4(2)
C24 C23 C28 118.0(3)
C28 C23 C22 120.6(2)
C23 C24 H24 120.7
C25 C24 C23 118.6(3)
C25 C24 H24 120.7
F1 C25 C24 118.5(3)
F1 C25 C26 117.5(3)
C26 C25 C24 124.0(3)
C25 C26 H26 121.4
C25 C26 C27 117.3(3)
C27 C26 H26 121.4
C26 C27 H27 119.7
C28 C27 C26 120.6(3)
C28 C27 H27 119.7
C23 C28 H28 119.3
C27 C28 C23 121.5(3)
C27 C28 H28 119.3

loop_
_geom_bond_atom_site_label_1
_geom_bond_atom_site_label_2
_geom_bond_distance
F1 C25 1.349(3)
O1 H1 0.8200
O1 C21 1.363(3)
N1 C1 1.478(3)
N1 C5 1.431(3)
N1 C22 1.486(3)
C1 H1A 0.9800
C1 C2 1.518(3)
C1 C16 1.519(3)
C2 H2A 0.9700
C2 H2B 0.9700
C2 C3 1.529(3)
C3 H3 0.9800
C3 C4 1.522(3)
C3 C10 1.517(3)
C4 C5 1.397(3)
C4 C9 1.392(3)
C5 C6 1.401(3)
C6 H6 0.9300
C6 C7 1.372(4)
C7 H7 0.9300
C7 C8 1.390(5)
C8 H8 0.9300
C8 C9 1.373(4)
C9 H9 0.9300
C10 C11 1.387(3)
C10 C15 1.377(3)
C11 H11 0.9300
C11 C12 1.381(4)
C12 H12 0.9300
C12 C13 1.369(5)
C13 H13 0.9300
C13 C14 1.372(5)
C14 H14 0.9300
C14 C15 1.394(4)
C15 H15 0.9300
C16 C17 1.394(3)
C16 C21 1.397(3)
C17 H17 0.9300
C17 C18 1.384(4)
C18 H18 0.9300
C18 C19 1.378(5)
C19 H19 0.9300
C19 C20 1.370(5)
C20 H20 0.9300
C20 C21 1.388(3)
C22 H22A 0.9700
C22 H22B 0.9700
C22 C23 1.510(4)
C23 C24 1.388(4)
C23 C28 1.392(4)
C24 H24 0.9300
C24 C25 1.372(4)
C25 C26 1.362(5)
C26 H26 0.9300
C26 C27 1.375(4)
C27 H27 0.9300
C27 C28 1.373(4)
C28 H28 0.9300

loop_
_geom_hbond_atom_site_label_D
_geom_hbond_atom_site_label_H
_geom_hbond_atom_site_label_A
_geom_hbond_distance_DH
_geom_hbond_distance_HA
_geom_hbond_distance_DA
_geom_hbond_angle_DHA
O1 H1 N1 0.82 1.98 2.702(3) 146.2
